data_2311603
loop_
_publ_author_name
'Lee, Jong Dae'
'Suh, Il Hwan'
'Kang, Sang Ook'

_publ_section_title
;
 Multiple intramolecular hydrogen bonds in
 2,4-di-tert-butyl-6-[N-(2,6-diisopropylphenyl)-P,P-diphenylphosphorimidoyl]phenol.
;
_journal_coeditor_code FN3077
_journal_issue 'Pt 5'
_journal_name_full 'Acta crystallographica. Section C, Crystal structure communications'
_journal_page_first o151
_journal_page_last 3
_journal_paper_doi 10.1107/S0108270111009267
_journal_volume 67
_journal_year 2011
_chemical_formula_iupac 'C38 H48 N O P'
_chemical_formula_moiety 'C38 H48 N O P'
_chemical_formula_sum 'C38 H48 N O P'
_chemical_formula_weight 565.74
_chemical_name_systematic
;
2,4-di-<i>tert</i>-butyl-6-[<i>N</i>-(2,6-diisopropylphenyl)-
<i>P</i>,<i>P</i>-diphenylphosphorimidoyl]phenol
;
_space_group_IT_number 2
_space_group_name_Hall '-P 1'
_space_group_name_H-M_alt 'P -1'
_symmetry_cell_setting triclinic
_symmetry_space_group_name_Hall '-P 1'
_symmetry_space_group_name_H-M 'P -1'
_atom_sites_solution_hydrogens geom
_atom_sites_solution_primary direct
_atom_sites_solution_secondary difmap
_audit_creation_method SHELXL97
_cell_angle_alpha 88.658(3)
_cell_angle_beta 76.925(3)
_cell_angle_gamma 89.380(3)
_cell_formula_units_Z 2
_cell_length_a 9.4999(15)
_cell_length_b 11.9323(19)
_cell_length_c 15.247(3)
_cell_measurement_reflns_used 3108
_cell_measurement_temperature 293(2)
_cell_measurement_theta_max 22.982
_cell_measurement_theta_min 2.201
_cell_volume 1683.0(5)
_computing_cell_refinement 'SMART (Bruker, 1999)'
_computing_data_collection 'SMART (Bruker, 1999)'
_computing_data_reduction 'SAINT-Plus (Bruker, 1999)'
_computing_molecular_graphics 'ORTEP-3 for Windows (Farrugia, 1997)'
_computing_publication_material 'SHELXL97 (Sheldrick, 2008)'
_computing_structure_refinement 'SHELXL97 (Sheldrick, 2008)'
_computing_structure_solution 'SHELXS97 (Sheldrick, 2008)'
_diffrn_ambient_temperature 293(2)
_diffrn_measured_fraction_theta_full 0.992
_diffrn_measured_fraction_theta_max 0.992
_diffrn_measurement_device_type 'Bruker SMART 1000 CCD area-detector'
_diffrn_measurement_method \w
_diffrn_radiation_monochromator graphite
_diffrn_radiation_source 'fine-focus sealed tube'
_diffrn_radiation_type MoK\a
_diffrn_radiation_wavelength 0.71073
_diffrn_reflns_av_R_equivalents 0.0526
_diffrn_reflns_av_sigmaI/netI 0.0793
_diffrn_reflns_limit_h_max 12
_diffrn_reflns_limit_h_min -12
_diffrn_reflns_limit_k_max 15
_diffrn_reflns_limit_k_min -15
_diffrn_reflns_limit_l_max 20
_diffrn_reflns_limit_l_min -20
_diffrn_reflns_number 22883
_diffrn_reflns_theta_full 28.35
_diffrn_reflns_theta_max 28.35
_diffrn_reflns_theta_min 1.37
_diffrn_standards_decay_% 0
_exptl_absorpt_coefficient_mu 0.110
_exptl_absorpt_correction_T_max 0.9890
_exptl_absorpt_correction_T_min 0.9572
_exptl_absorpt_correction_type integration
_exptl_absorpt_process_details '(SADABS; Sheldrick, 2008)'
_exptl_crystal_colour colourless
_exptl_crystal_density_diffrn 1.116
_exptl_crystal_density_method 'not measured'
_exptl_crystal_description block
_exptl_crystal_F_000 612
_exptl_crystal_size_max 0.40
_exptl_crystal_size_mid 0.10
_exptl_crystal_size_min 0.10
_refine_diff_density_max 0.241
_refine_diff_density_min -0.377
_refine_ls_extinction_coef 0.0084(16)
_refine_ls_extinction_expression Fc^*^=kFc[1+0.001xFc^2^\l^3^/sin(2\q)]^-1/4^
_refine_ls_extinction_method SHELXL
_refine_ls_goodness_of_fit_ref 1.018
_refine_ls_hydrogen_treatment mixed
_refine_ls_matrix_type full
_refine_ls_number_parameters 423
_refine_ls_number_reflns 8349
_refine_ls_number_restraints 15
_refine_ls_restrained_S_all 1.025
_refine_ls_R_factor_all 0.1221
_refine_ls_R_factor_gt 0.0530
_refine_ls_shift/su_max 0.000
_refine_ls_shift/su_mean 0.000
_refine_ls_structure_factor_coef Fsqd
_refine_ls_weighting_details 'calc w=1/[\s^2^(Fo^2^)+(0.0664P)^2^+0.0612P] where P=(Fo^2^+2Fc^2^)/3'
_refine_ls_weighting_scheme calc
_refine_ls_wR_factor_gt 0.1272
_refine_ls_wR_factor_ref 0.1598
_reflns_number_gt 4194
_reflns_number_total 8349
_reflns_threshold_expression I>2\s(I)
_cod_data_source_file fn3077sup1.cif
_cod_data_source_block I
_cod_original_sg_symbol_Hall -P1
_cod_original_sg_symbol_H-M P-1
_cod_database_code 2311603

loop_
_symmetry_equiv_pos_as_xyz
'x, y, z'
'-x, -y, -z'

loop_
_atom_site_type_symbol
_atom_site_label
_atom_site_fract_x
_atom_site_fract_y
_atom_site_fract_z
_atom_site_U_iso_or_equiv
_atom_site_adp_type
_atom_site_calc_flag
_atom_site_refinement_flags
_atom_site_occupancy
_atom_site_disorder_assembly
_atom_site_disorder_group
P P1 0.55467(6) 0.76769(4) 0.30304(4) 0.03753(17) Uani d . 1 . .
O O1 0.73466(16) 0.93933(14) 0.16868(11) 0.0568(5) Uani d . 1 . .
H H1 0.749(3) 0.866(2) 0.1994(19) 0.087(9) Uiso d . 1 . .
N N1 0.72381(18) 0.75666(14) 0.26630(12) 0.0424(4) Uani d . 1 . .
C C1 0.5923(2) 0.96457(17) 0.19583(14) 0.0387(5) Uani d . 1 . .
C C2 0.4992(2) 0.89707(16) 0.26000(13) 0.0361(5) Uani d . 1 . .
C C3 0.3545(2) 0.92945(16) 0.28992(14) 0.0394(5) Uani d . 1 . .
H H3 0.2944 0.8854 0.3336 0.047 Uiso calc R 1 . .
C C4 0.2978(2) 1.02436(17) 0.25694(14) 0.0411(5) Uani d . 1 A .
C C5 0.3941(2) 1.08704(18) 0.19158(14) 0.0451(5) Uani d . 1 . .
H H5 0.3582 1.1510 0.1681 0.054 Uiso calc R 1 . .
C C6 0.5386(2) 1.06146(17) 0.15916(14) 0.0414(5) Uani d . 1 . .
C C7 0.1393(3) 1.05712(19) 0.28934(16) 0.0566(6) Uani d D 1 . .
C C8A 0.0918(7) 1.0426(7) 0.3904(3) 0.095(3) Uani d PD 0.619(12) A 1
H H8A1 -0.0070 1.0661 0.4099 0.142 Uiso calc PR 0.619(12) A 1
H H8A2 0.1517 1.0872 0.4187 0.142 Uiso calc PR 0.619(12) A 1
H H8A3 0.1007 0.9651 0.4069 0.142 Uiso calc PR 0.619(12) A 1
C C9A 0.1049(7) 1.1746(5) 0.2638(7) 0.121(5) Uani d PD 0.619(12) A 1
H H9A1 0.0051 1.1908 0.2895 0.181 Uiso calc PR 0.619(12) A 1
H H9A2 0.1227 1.1821 0.1994 0.181 Uiso calc PR 0.619(12) A 1
H H9A3 0.1647 1.2261 0.2860 0.181 Uiso calc PR 0.619(12) A 1
C C10A 0.0500(6) 0.9744(6) 0.2499(6) 0.106(3) Uani d PD 0.619(12) A 1
H H10A -0.0502 0.9951 0.2667 0.158 Uiso calc PR 0.619(12) A 1
H H10B 0.0628 0.9002 0.2728 0.158 Uiso calc PR 0.619(12) A 1
H H10C 0.0814 0.9757 0.1855 0.158 Uiso calc PR 0.619(12) A 1
C C8B 0.0428(12) 0.9733(12) 0.3494(16) 0.175(13) Uani d PD 0.381(12) A 2
H H8B1 -0.0560 0.9977 0.3584 0.262 Uiso calc PR 0.381(12) A 2
H H8B2 0.0694 0.9675 0.4065 0.262 Uiso calc PR 0.381(12) A 2
H H8B3 0.0536 0.9014 0.3215 0.262 Uiso calc PR 0.381(12) A 2
C C9B 0.1351(10) 1.1646(10) 0.3421(12) 0.125(7) Uani d PD 0.381(12) A 2
H H9B1 0.0383 1.1937 0.3563 0.187 Uiso calc PR 0.381(12) A 2
H H9B2 0.1983 1.2189 0.3063 0.187 Uiso calc PR 0.381(12) A 2
H H9B3 0.1663 1.1487 0.3968 0.187 Uiso calc PR 0.381(12) A 2
C C10B 0.0734(11) 1.0892(17) 0.2105(5) 0.126(7) Uani d PD 0.381(12) A 2
H H10D -0.0262 1.1094 0.2324 0.190 Uiso calc PR 0.381(12) A 2
H H10E 0.0801 1.0268 0.1712 0.190 Uiso calc PR 0.381(12) A 2
H H10F 0.1247 1.1518 0.1781 0.190 Uiso calc PR 0.381(12) A 2
C C11 0.6377(3) 1.13446(19) 0.08631(15) 0.0515(6) Uani d . 1 . .
C C12 0.7549(3) 1.1880(2) 0.1255(2) 0.0809(9) Uani d . 1 . .
H H12A 0.7109 1.2379 0.1725 0.121 Uiso calc R 1 . .
H H12B 0.8201 1.2292 0.0789 0.121 Uiso calc R 1 . .
H H12C 0.8074 1.1304 0.1498 0.121 Uiso calc R 1 . .
C C13 0.5522(3) 1.2292(2) 0.0521(2) 0.0852(10) Uani d . 1 . .
H H13A 0.5125 1.2782 0.1007 0.128 Uiso calc R 1 . .
H H13B 0.4752 1.1978 0.0293 0.128 Uiso calc R 1 . .
H H13C 0.6154 1.2709 0.0048 0.128 Uiso calc R 1 . .
C C14 0.7069(3) 1.0647(2) 0.00444(17) 0.0740(8) Uani d . 1 . .
H H14A 0.7653 1.1123 -0.0408 0.111 Uiso calc R 1 . .
H H14B 0.6324 1.0314 -0.0195 0.111 Uiso calc R 1 . .
H H14C 0.7661 1.0068 0.0224 0.111 Uiso calc R 1 . .
C C15 0.4531(2) 0.65518(17) 0.27075(14) 0.0408(5) Uani d . 1 . .
C C16 0.3608(3) 0.6714(2) 0.21265(15) 0.0523(6) Uani d . 1 . .
H H16 0.3458 0.7432 0.1914 0.063 Uiso calc R 1 . .
C C17 0.2914(3) 0.5815(2) 0.18633(18) 0.0657(7) Uani d . 1 . .
H H17 0.2276 0.5934 0.1489 0.079 Uiso calc R 1 . .
C C18 0.3157(3) 0.4752(2) 0.21476(19) 0.0677(7) Uani d . 1 . .
H H18 0.2692 0.4151 0.1960 0.081 Uiso calc R 1 . .
C C19 0.4083(3) 0.4566(2) 0.27081(18) 0.0633(7) Uani d . 1 . .
H H19 0.4253 0.3840 0.2896 0.076 Uiso calc R 1 . .
C C20 0.4762(3) 0.54603(18) 0.29939(16) 0.0527(6) Uani d . 1 . .
H H20 0.5379 0.5333 0.3381 0.063 Uiso calc R 1 . .
C C21 0.4927(2) 0.77569(17) 0.42412(14) 0.0410(5) Uani d . 1 . .
C C22 0.3791(3) 0.7144(2) 0.47494(16) 0.0613(7) Uani d . 1 . .
H H22 0.3308 0.6638 0.4469 0.074 Uiso calc R 1 . .
C C23 0.3366(4) 0.7277(3) 0.56702(19) 0.0881(10) Uani d . 1 . .
H H23 0.2604 0.6857 0.6006 0.106 Uiso calc R 1 . .
C C24 0.4064(4) 0.8022(3) 0.6087(2) 0.0891(10) Uani d . 1 . .
H H24 0.3775 0.8107 0.6707 0.107 Uiso calc R 1 . .
C C25 0.5179(4) 0.8641(2) 0.5602(2) 0.0725(8) Uani d . 1 . .
H H25 0.5648 0.9148 0.5890 0.087 Uiso calc R 1 . .
C C26 0.5616(3) 0.8515(2) 0.46773(16) 0.0551(6) Uani d . 1 . .
H H26 0.6376 0.8941 0.4347 0.066 Uiso calc R 1 . .
C C27 0.7982(2) 0.65161(17) 0.25213(15) 0.0444(5) Uani d . 1 . .
C C28 0.8104(2) 0.59760(19) 0.16918(17) 0.0516(6) Uani d . 1 . .
C C29 0.8779(3) 0.4939(2) 0.1580(2) 0.0683(8) Uani d . 1 . .
H H29 0.8856 0.4571 0.1040 0.082 Uiso calc R 1 . .
C C30 0.9339(3) 0.4443(2) 0.2249(2) 0.0783(9) Uani d . 1 . .
H H30 0.9757 0.3733 0.2168 0.094 Uiso calc R 1 . .
C C31 0.9282(3) 0.4989(2) 0.3034(2) 0.0698(8) Uani d . 1 . .
H H31 0.9692 0.4654 0.3474 0.084 Uiso calc R 1 . .
C C32 0.8623(2) 0.60359(19) 0.31893(17) 0.0507(6) Uani d . 1 . .
C C33 0.7565(3) 0.6515(2) 0.09237(17) 0.0626(7) Uani d . 1 . .
H H33 0.674(3) 0.709(2) 0.1164(16) 0.068(7) Uiso d . 1 . .
C C34 0.6938(4) 0.5668(3) 0.0379(2) 0.1012(11) Uani d . 1 . .
H H34A 0.7682 0.5151 0.0107 0.152 Uiso calc R 1 . .
H H34B 0.6573 0.6057 -0.0082 0.152 Uiso calc R 1 . .
H H34C 0.6167 0.5265 0.0771 0.152 Uiso calc R 1 . .
C C35 0.8785(4) 0.7192(3) 0.0317(2) 0.1086(12) Uani d . 1 . .
H H35A 0.9109 0.7756 0.0664 0.163 Uiso calc R 1 . .
H H35B 0.8435 0.7545 -0.0165 0.163 Uiso calc R 1 . .
H H35C 0.9576 0.6700 0.0072 0.163 Uiso calc R 1 . .
C C36 0.8630(3) 0.6626(2) 0.40519(18) 0.0575(7) Uani d . 1 . .
H H36 0.820(2) 0.7353(19) 0.4045(15) 0.055(7) Uiso d . 1 . .
C C37 1.0168(3) 0.6786(3) 0.4186(2) 0.0801(9) Uani d . 1 . .
H H37A 1.0604 0.6066 0.4243 0.120 Uiso calc R 1 . .
H H37B 1.0130 0.7202 0.4722 0.120 Uiso calc R 1 . .
H H37C 1.0732 0.7189 0.3676 0.120 Uiso calc R 1 . .
C C38 0.7698(3) 0.6020(3) 0.4875(2) 0.0852(9) Uani d . 1 . .
H H38A 0.6720 0.5980 0.4807 0.128 Uiso calc R 1 . .
H H38B 0.7722 0.6424 0.5409 0.128 Uiso calc R 1 . .
H H38C 0.8069 0.5275 0.4926 0.128 Uiso calc R 1 . .

loop_
_atom_site_aniso_label
_atom_site_aniso_U_11
_atom_site_aniso_U_22
_atom_site_aniso_U_33
_atom_site_aniso_U_12
_atom_site_aniso_U_13
_atom_site_aniso_U_23
P1 0.0396(3) 0.0341(3) 0.0390(3) 0.0022(2) -0.0095(2) 0.0024(2)
O1 0.0389(9) 0.0552(10) 0.0706(11) 0.0024(8) -0.0028(8) 0.0190(9)
N1 0.0371(10) 0.0400(10) 0.0488(11) 0.0065(8) -0.0077(8) 0.0039(8)
C1 0.0385(12) 0.0379(12) 0.0399(12) -0.0014(9) -0.0092(10) -0.0014(9)
C2 0.0373(12) 0.0356(11) 0.0363(11) 0.0001(9) -0.0106(9) 0.0005(9)
C3 0.0418(12) 0.0364(11) 0.0399(12) 0.0012(9) -0.0093(10) 0.0010(9)
C4 0.0438(12) 0.0376(11) 0.0425(12) 0.0048(10) -0.0110(10) -0.0011(9)
C5 0.0533(14) 0.0386(12) 0.0452(13) 0.0062(10) -0.0155(11) 0.0050(10)
C6 0.0512(14) 0.0365(11) 0.0373(12) 0.0004(10) -0.0119(10) 0.0016(9)
C7 0.0457(14) 0.0579(15) 0.0650(17) 0.0138(12) -0.0110(12) 0.0021(13)
C8A 0.065(4) 0.122(7) 0.080(4) 0.037(4) 0.014(3) 0.020(4)
C9A 0.075(4) 0.083(5) 0.176(11) 0.046(4) 0.022(6) 0.063(6)
C10A 0.044(3) 0.131(7) 0.144(7) 0.010(4) -0.026(4) -0.022(6)
C8B 0.058(8) 0.109(12) 0.30(3) 0.025(7) 0.063(13) 0.092(17)
C9B 0.070(6) 0.131(12) 0.171(15) 0.052(7) -0.017(8) -0.065(12)
C10B 0.068(7) 0.22(2) 0.101(8) 0.058(9) -0.039(6) 0.000(9)
C11 0.0614(16) 0.0458(13) 0.0441(13) -0.0034(11) -0.0063(12) 0.0094(11)
C12 0.088(2) 0.078(2) 0.074(2) -0.0407(17) -0.0115(16) 0.0110(15)
C13 0.098(2) 0.0683(18) 0.078(2) 0.0069(17) -0.0011(17) 0.0382(16)
C14 0.094(2) 0.0712(18) 0.0485(16) -0.0038(16) 0.0017(15) 0.0020(13)
C15 0.0453(13) 0.0382(12) 0.0368(12) -0.0005(10) -0.0050(10) -0.0005(9)
C16 0.0623(16) 0.0490(14) 0.0485(14) -0.0033(12) -0.0179(12) -0.0031(11)
C17 0.0763(19) 0.0667(18) 0.0599(17) -0.0096(15) -0.0261(14) -0.0102(14)
C18 0.079(2) 0.0532(16) 0.0717(19) -0.0153(14) -0.0157(16) -0.0143(14)
C19 0.0781(19) 0.0384(13) 0.0690(18) -0.0043(13) -0.0071(15) -0.0021(12)
C20 0.0599(16) 0.0432(13) 0.0562(15) -0.0011(11) -0.0160(12) -0.0002(11)
C21 0.0437(13) 0.0388(12) 0.0418(12) 0.0070(10) -0.0132(10) 0.0011(9)
C22 0.0607(16) 0.0726(17) 0.0476(15) -0.0106(14) -0.0056(13) 0.0029(13)
C23 0.097(2) 0.111(3) 0.0459(17) -0.019(2) 0.0054(16) 0.0047(17)
C24 0.123(3) 0.100(3) 0.0418(16) 0.009(2) -0.0130(19) -0.0050(17)
C25 0.097(2) 0.0685(18) 0.0614(19) 0.0115(17) -0.0359(17) -0.0209(15)
C26 0.0644(16) 0.0507(14) 0.0532(15) 0.0026(12) -0.0193(13) -0.0051(12)
C27 0.0367(12) 0.0399(12) 0.0536(14) 0.0021(10) -0.0048(10) 0.0054(10)
C28 0.0442(13) 0.0484(14) 0.0577(15) 0.0055(11) -0.0022(11) -0.0028(11)
C29 0.0618(17) 0.0563(16) 0.086(2) 0.0127(14) -0.0151(15) -0.0173(15)
C30 0.073(2) 0.0474(16) 0.117(3) 0.0199(14) -0.0266(19) -0.0154(17)
C31 0.0640(18) 0.0483(15) 0.101(2) 0.0094(13) -0.0285(16) 0.0103(15)
C32 0.0435(13) 0.0449(13) 0.0636(16) 0.0004(11) -0.0128(11) 0.0098(11)
C33 0.0683(18) 0.0680(17) 0.0463(15) 0.0152(15) -0.0024(13) -0.0049(13)
C34 0.137(3) 0.100(3) 0.080(2) 0.029(2) -0.051(2) -0.0286(19)
C35 0.109(3) 0.104(3) 0.086(2) 0.017(2) 0.032(2) 0.022(2)
C36 0.0573(16) 0.0540(16) 0.0642(17) 0.0071(13) -0.0213(13) 0.0109(13)
C37 0.0699(19) 0.080(2) 0.099(2) 0.0010(16) -0.0378(17) 0.0044(17)
C38 0.088(2) 0.093(2) 0.073(2) 0.0020(18) -0.0175(17) 0.0218(17)

loop_
_atom_type_symbol
_atom_type_description
_atom_type_scat_dispersion_real
_atom_type_scat_dispersion_imag
_atom_type_scat_source
C C 0.0033 0.0016 'International Tables Vol C Tables 4.2.6.8 and 6.1.1.4'
H H 0.0000 0.0000 'International Tables Vol C Tables 4.2.6.8 and 6.1.1.4'
N N 0.0061 0.0033 'International Tables Vol C Tables 4.2.6.8 and 6.1.1.4'
O O 0.0106 0.0060 'International Tables Vol C Tables 4.2.6.8 and 6.1.1.4'
P P 0.1023 0.0942 'International Tables Vol C Tables 4.2.6.8 and 6.1.1.4'

loop_
_geom_angle_atom_site_label_1
_geom_angle_atom_site_label_2
_geom_angle_atom_site_label_3
_geom_angle
_geom_angle_publ_flag
N1 P1 C2 107.42(9) y
N1 P1 C15 113.93(10) y
C2 P1 C15 108.95(10) y
N1 P1 C21 115.89(10) y
C2 P1 C21 104.92(9) y
C15 P1 C21 105.24(10) y
C1 O1 H1 106.2(16) ?
C27 N1 P1 123.48(14) y
O1 C1 C2 121.15(18) ?
O1 C1 C6 118.69(19) ?
C2 C1 C6 120.15(19) ?
C3 C2 C1 119.35(18) ?
C3 C2 P1 117.59(15) ?
C1 C2 P1 123.02(16) ?
C4 C3 C2 122.5(2) ?
C4 C3 H3 118.8 ?
C2 C3 H3 118.8 ?
C3 C4 C5 115.9(2) ?
C3 C4 C7 121.6(2) ?
C5 C4 C7 122.46(19) ?
C6 C5 C4 125.19(19) ?
C6 C5 H5 117.4 ?
C4 C5 H5 117.4 ?
C5 C6 C1 116.90(19) ?
C5 C6 C11 122.08(19) ?
C1 C6 C11 121.03(19) ?
C9A C7 C8B 128.8(5) ?
C9A C7 C8A 108.7(5) ?
C8B C7 C8A 47.1(9) ?
C9A C7 C10B 55.1(6) ?
C8B C7 C10B 109.2(10) ?
C8A C7 C10B 138.5(5) ?
C9A C7 C9B 50.6(6) ?
C8B C7 C9B 107.4(10) ?
C8A C7 C9B 65.0(7) ?
C10B C7 C9B 104.8(9) ?
C9A C7 C4 114.1(3) ?
C8B C7 C4 116.8(5) ?
C8A C7 C4 110.6(3) ?
C10B C7 C4 110.9(4) ?
C9B C7 C4 107.0(4) ?
C9A C7 C10A 109.7(5) ?
C8B C7 C10A 59.3(9) ?
C8A C7 C10A 105.9(4) ?
C10B C7 C10A 58.3(7) ?
C9B C7 C10A 145.2(4) ?
C4 C7 C10A 107.5(3) ?
C7 C8A H8A1 109.5 ?
C7 C8A H8A2 109.5 ?
C7 C8A H8A3 109.5 ?
C7 C9A H9A1 109.5 ?
C7 C9A H9A2 109.5 ?
C7 C9A H9A3 109.5 ?
C7 C10A H10A 109.5 ?
C7 C10A H10B 109.5 ?
C7 C10A H10C 109.5 ?
C7 C8B H8B1 109.5 ?
C7 C8B H8B2 109.5 ?
H8B1 C8B H8B2 109.5 ?
C7 C8B H8B3 109.5 ?
H8B1 C8B H8B3 109.5 ?
H8B2 C8B H8B3 109.5 ?
C7 C9B H9B1 109.5 ?
C7 C9B H9B2 109.5 ?
H9B1 C9B H9B2 109.5 ?
C7 C9B H9B3 109.5 ?
H9B1 C9B H9B3 109.5 ?
H9B2 C9B H9B3 109.5 ?
C7 C10B H10D 109.5 ?
C7 C10B H10E 109.5 ?
H10D C10B H10E 109.5 ?
C7 C10B H10F 109.5 ?
H10D C10B H10F 109.5 ?
H10E C10B H10F 109.5 ?
C12 C11 C14 110.1(2) ?
C12 C11 C13 107.9(2) ?
C14 C11 C13 106.8(2) ?
C12 C11 C6 109.85(19) ?
C14 C11 C6 110.91(19) ?
C13 C11 C6 111.2(2) ?
C11 C12 H12A 109.5 ?
C11 C12 H12B 109.5 ?
H12A C12 H12B 109.5 ?
C11 C12 H12C 109.5 ?
H12A C12 H12C 109.5 ?
H12B C12 H12C 109.5 ?
C11 C13 H13A 109.5 ?
C11 C13 H13B 109.5 ?
H13A C13 H13B 109.5 ?
C11 C13 H13C 109.5 ?
H13A C13 H13C 109.5 ?
H13B C13 H13C 109.5 ?
C11 C14 H14A 109.5 ?
C11 C14 H14B 109.5 ?
H14A C14 H14B 109.5 ?
C11 C14 H14C 109.5 ?
H14A C14 H14C 109.5 ?
H14B C14 H14C 109.5 ?
C16 C15 C20 118.3(2) ?
C16 C15 P1 122.61(17) ?
C20 C15 P1 118.86(17) ?
C17 C16 C15 120.3(2) ?
C17 C16 H16 119.8 ?
C15 C16 H16 119.8 ?
C18 C17 C16 120.5(3) ?
C18 C17 H17 119.7 ?
C16 C17 H17 119.7 ?
C17 C18 C19 120.3(2) ?
C17 C18 H18 119.8 ?
C19 C18 H18 119.8 ?
C18 C19 C20 119.8(2) ?
C18 C19 H19 120.1 ?
C20 C19 H19 120.1 ?
C19 C20 C15 120.6(2) ?
C19 C20 H20 119.7 ?
C15 C20 H20 119.7 ?
C22 C21 C26 118.3(2) ?
C22 C21 P1 124.44(18) ?
C26 C21 P1 117.20(18) ?
C21 C22 C23 120.7(3) ?
C21 C22 H22 119.7 ?
C23 C22 H22 119.7 ?
C24 C23 C22 120.1(3) ?
C24 C23 H23 120.0 ?
C22 C23 H23 120.0 ?
C25 C24 C23 120.5(3) ?
C25 C24 H24 119.8 ?
C23 C24 H24 119.8 ?
C24 C25 C26 120.0(3) ?
C24 C25 H25 120.0 ?
C26 C25 H25 120.0 ?
C21 C26 C25 120.5(3) ?
C21 C26 H26 119.8 ?
C25 C26 H26 119.8 ?
C32 C27 C28 120.1(2) ?
C32 C27 N1 120.5(2) ?
C28 C27 N1 119.3(2) ?
C29 C28 C27 118.5(2) ?
C29 C28 C33 119.6(2) ?
C27 C28 C33 121.9(2) ?
C30 C29 C28 121.3(3) ?
C30 C29 H29 119.3 ?
C28 C29 H29 119.3 ?
C31 C30 C29 120.1(2) ?
C31 C30 H30 119.9 ?
C29 C30 H30 119.9 ?
C30 C31 C32 121.5(3) ?
C30 C31 H31 119.3 ?
C32 C31 H31 119.3 ?
C31 C32 C27 118.3(2) ?
C31 C32 C36 119.7(2) ?
C27 C32 C36 122.1(2) ?
C28 C33 C34 112.9(2) ?
C28 C33 C35 109.6(2) ?
C34 C33 C35 111.1(3) ?
C28 C33 H33 110.6(13) ?
C34 C33 H33 106.4(13) ?
C35 C33 H33 106.0(13) ?
C33 C34 H34A 109.5 ?
C33 C34 H34B 109.5 ?
H34A C34 H34B 109.5 ?
C33 C34 H34C 109.5 ?
H34A C34 H34C 109.5 ?
H34B C34 H34C 109.5 ?
C33 C35 H35A 109.5 ?
C33 C35 H35B 109.5 ?
H35A C35 H35B 109.5 ?
C33 C35 H35C 109.5 ?
H35A C35 H35C 109.5 ?
H35B C35 H35C 109.5 ?
C32 C36 C37 112.0(2) ?
C32 C36 C38 112.0(2) ?
C37 C36 C38 110.2(2) ?
C32 C36 H36 110.1(13) ?
C37 C36 H36 107.6(13) ?
C38 C36 H36 104.6(14) ?
C36 C37 H37A 109.5 ?
C36 C37 H37B 109.5 ?
H37A C37 H37B 109.5 ?
C36 C37 H37C 109.5 ?
H37A C37 H37C 109.5 ?
H37B C37 H37C 109.5 ?
C36 C38 H38A 109.5 ?
C36 C38 H38B 109.5 ?
H38A C38 H38B 109.5 ?
C36 C38 H38C 109.5 ?
H38A C38 H38C 109.5 ?
H38B C38 H38C 109.5 ?

loop_
_geom_bond_atom_site_label_1
_geom_bond_atom_site_label_2
_geom_bond_distance
_geom_bond_publ_flag
P1 N1 1.5826(18) y
P1 C2 1.784(2) y
P1 C15 1.803(2) y
P1 C21 1.811(2) y
O1 C1 1.355(2) y
O1 H1 1.00(3) ?
N1 C27 1.429(3) y
C1 C2 1.406(3) ?
C1 C6 1.413(3) ?
C2 C3 1.399(3) ?
C3 C4 1.381(3) ?
C3 H3 0.9300 ?
C4 C5 1.399(3) ?
C4 C7 1.525(3) ?
C5 C6 1.383(3) ?
C5 H5 0.9300 ?
C6 C11 1.542(3) ?
C7 C9A 1.499(3) ?
C7 C8B 1.509(4) ?
C7 C8A 1.511(4) ?
C7 C10B 1.515(4) ?
C7 C9B 1.524(4) ?
C7 C10A 1.527(4) ?
C8A H8A1 0.9600 ?
C8A H8A2 0.9600 ?
C8A H8A3 0.9600 ?
C9A H9A1 0.9600 ?
C9A H9A2 0.9600 ?
C9A H9A3 0.9600 ?
C10A H10A 0.9600 ?
C10A H10B 0.9600 ?
C10A H10C 0.9600 ?
C8B H8B1 0.9600 ?
C8B H8B2 0.9600 ?
C8B H8B3 0.9600 ?
C9B H9B1 0.9600 ?
C9B H9B2 0.9600 ?
C9B H9B3 0.9600 ?
C10B H10D 0.9600 ?
C10B H10E 0.9600 ?
C10B H10F 0.9600 ?
C11 C12 1.530(3) ?
C11 C14 1.532(3) ?
C11 C13 1.535(3) ?
C12 H12A 0.9600 ?
C12 H12B 0.9600 ?
C12 H12C 0.9600 ?
C13 H13A 0.9600 ?
C13 H13B 0.9600 ?
C13 H13C 0.9600 ?
C14 H14A 0.9600 ?
C14 H14B 0.9600 ?
C14 H14C 0.9600 ?
C15 C16 1.390(3) ?
C15 C20 1.395(3) ?
C16 C17 1.379(3) ?
C16 H16 0.9300 ?
C17 C18 1.365(4) ?
C17 H17 0.9300 ?
C18 C19 1.371(4) ?
C18 H18 0.9300 ?
C19 C20 1.382(3) ?
C19 H19 0.9300 ?
C20 H20 0.9300 ?
C21 C22 1.382(3) ?
C21 C26 1.388(3) ?
C22 C23 1.383(4) ?
C22 H22 0.9300 ?
C23 C24 1.365(4) ?
C23 H23 0.9300 ?
C24 C25 1.360(4) ?
C24 H24 0.9300 ?
C25 C26 1.388(4) ?
C25 H25 0.9300 ?
C26 H26 0.9300 ?
C27 C32 1.408(3) ?
C27 C28 1.414(3) ?
C28 C29 1.384(3) ?
C28 C33 1.509(3) ?
C29 C30 1.374(4) ?
C29 H29 0.9300 ?
C30 C31 1.365(4) ?
C30 H30 0.9300 ?
C31 C32 1.393(3) ?
C31 H31 0.9300 ?
C32 C36 1.508(4) ?
C33 C34 1.530(4) ?
C33 C35 1.534(4) ?
C33 H33 1.04(2) ?
C34 H34A 0.9600 ?
C34 H34B 0.9600 ?
C34 H34C 0.9600 ?
C35 H35A 0.9600 ?
C35 H35B 0.9600 ?
C35 H35C 0.9600 ?
C36 C37 1.534(4) ?
C36 C38 1.534(4) ?
C36 H36 0.96(2) ?
C37 H37A 0.9600 ?
C37 H37B 0.9600 ?
C37 H37C 0.9600 ?
C38 H38A 0.9600 ?
C38 H38B 0.9600 ?
C38 H38C 0.9600 ?

loop_
_geom_hbond_atom_site_label_D
_geom_hbond_atom_site_label_H
_geom_hbond_atom_site_label_A
_geom_hbond_distance_DH
_geom_hbond_distance_HA
_geom_hbond_distance_DA
_geom_hbond_angle_DHA
O1 H1 N1 1.00(3) 1.63(3) 2.600(2) 163(2)
C12 H12C O1 0.96 2.38 3.023(3) 123.8
C14 H14C O1 0.96 2.31 2.949(3) 123.4
C33 H33 N1 1.04(2) 2.52(2) 2.912(3) 101.8(15)
C36 H36 N1 0.96(2) 2.49(2) 2.935(3) 108.7(15)

loop_
_geom_torsion_atom_site_label_1
_geom_torsion_atom_site_label_2
_geom_torsion_atom_site_label_3
_geom_torsion_atom_site_label_4
_geom_torsion
_geom_torsion_publ_flag
C2 P1 N1 C27 -152.14(17) y
C15 P1 N1 C27 -31.4(2) y
C21 P1 N1 C27 90.98(19) y
O1 C1 C2 C3 176.49(18) ?
C6 C1 C2 C3 -2.7(3) ?
O1 C1 C2 P1 -5.9(3) y
C6 C1 C2 P1 174.90(15) ?
N1 P1 C2 C3 -174.74(15) y
C15 P1 C2 C3 61.40(18) ?
C21 P1 C2 C3 -50.88(18) ?
N1 P1 C2 C1 7.6(2) y
C15 P1 C2 C1 -116.28(18) ?
C21 P1 C2 C1 131.44(17) ?
C1 C2 C3 C4 1.8(3) ?
P1 C2 C3 C4 -175.96(16) ?
C2 C3 C4 C5 -0.2(3) ?
C2 C3 C4 C7 178.98(19) ?
C3 C4 C5 C6 -0.5(3) ?
C7 C4 C5 C6 -179.7(2) ?
C4 C5 C6 C1 -0.4(3) ?
C4 C5 C6 C11 179.5(2) ?
O1 C1 C6 C5 -177.19(18) ?
C2 C1 C6 C5 2.1(3) ?
O1 C1 C6 C11 2.9(3) ?
C2 C1 C6 C11 -177.88(19) ?
C3 C4 C7 C9A 166.1(6) ?
C5 C4 C7 C9A -14.7(6) ?
C3 C4 C7 C8B -8.0(13) ?
C5 C4 C7 C8B 171.1(13) ?
C3 C4 C7 C8A 43.3(5) ?
C5 C4 C7 C8A -137.6(4) ?
C3 C4 C7 C10B -133.9(9) ?
C5 C4 C7 C10B 45.2(9) ?
C3 C4 C7 C9B 112.3(8) ?
C5 C4 C7 C9B -68.6(8) ?
C3 C4 C7 C10A -71.9(5) ?
C5 C4 C7 C10A 107.2(5) ?
C5 C6 C11 C12 115.0(2) ?
C1 C6 C11 C12 -65.1(3) ?
C5 C6 C11 C14 -123.0(2) ?
C1 C6 C11 C14 56.9(3) ?
C5 C6 C11 C13 -4.4(3) ?
C1 C6 C11 C13 175.6(2) ?
N1 P1 C15 C16 -113.08(19) ?
C2 P1 C15 C16 6.8(2) ?
C21 P1 C15 C16 118.89(19) ?
N1 P1 C15 C20 61.8(2) ?
C2 P1 C15 C20 -178.31(17) ?
C21 P1 C15 C20 -66.24(19) ?
C20 C15 C16 C17 1.7(3) ?
P1 C15 C16 C17 176.58(19) ?
C15 C16 C17 C18 -2.0(4) ?
C16 C17 C18 C19 0.8(4) ?
C17 C18 C19 C20 0.6(4) ?
C18 C19 C20 C15 -0.9(4) ?
C16 C15 C20 C19 -0.3(3) ?
P1 C15 C20 C19 -175.36(19) ?
N1 P1 C21 C22 -133.5(2) ?
C2 P1 C21 C22 108.2(2) ?
C15 P1 C21 C22 -6.6(2) ?
N1 P1 C21 C26 48.78(19) ?
C2 P1 C21 C26 -69.49(18) ?
C15 P1 C21 C26 175.62(16) ?
C26 C21 C22 C23 -0.7(4) ?
P1 C21 C22 C23 -178.4(2) ?
C21 C22 C23 C24 0.4(5) ?
C22 C23 C24 C25 0.1(5) ?
C23 C24 C25 C26 -0.2(5) ?
C22 C21 C26 C25 0.7(3) ?
P1 C21 C26 C25 178.56(19) ?
C24 C25 C26 C21 -0.2(4) ?
P1 N1 C27 C32 -95.2(2) ?
P1 N1 C27 C28 86.5(2) ?
C32 C27 C28 C29 4.2(3) ?
N1 C27 C28 C29 -177.6(2) ?
C32 C27 C28 C33 -173.8(2) ?
N1 C27 C28 C33 4.5(3) ?
C27 C28 C29 C30 -0.8(4) ?
C33 C28 C29 C30 177.2(3) ?
C28 C29 C30 C31 -2.4(4) ?
C29 C30 C31 C32 2.1(4) ?
C30 C31 C32 C27 1.3(4) ?
C30 C31 C32 C36 -177.9(3) ?
C28 C27 C32 C31 -4.4(3) ?
N1 C27 C32 C31 177.3(2) ?
C28 C27 C32 C36 174.8(2) ?
N1 C27 C32 C36 -3.5(3) ?
C29 C28 C33 C34 37.3(3) ?
C27 C28 C33 C34 -144.8(3) ?
C29 C28 C33 C35 -87.1(3) ?
C27 C28 C33 C35 90.8(3) ?
C31 C32 C36 C37 56.5(3) ?
C27 C32 C36 C37 -122.7(2) ?
C31 C32 C36 C38 -67.9(3) ?
C27 C32 C36 C38 112.9(3) ?
